data_1542974
loop_
_publ_author_name
'Hao, Wen-Juan'
'Du, Yan'
'Wang, Dan'
'Jiang, Bo'
'Gao, Qian'
'Tu, Shu-Jiang'
'Li, Guigen'

_publ_section_title
;
 Catalytic Diazosulfonylation of Enynals toward Diazoindenes via Oxidative
 Radical-Triggered 5-exo-trig Carbocyclizations.
;
_journal_issue 8
_journal_name_full 'Organic letters'
_journal_page_first 1884
_journal_page_last 1887
_journal_paper_doi 10.1021/acs.orglett.6b00655
_journal_volume 18
_journal_year 2016
_chemical_formula_sum 'C44 H32 N2 O5 S'
_chemical_formula_weight 700.78
_chemical_name_systematic
; 
 ? 
;
_space_group_IT_number 2
_symmetry_cell_setting triclinic
_symmetry_space_group_name_Hall '-P 1'
_symmetry_space_group_name_H-M 'P -1'
_atom_sites_solution_hydrogens geom
_atom_sites_solution_primary direct
_atom_sites_solution_secondary difmap
_audit_creation_method SHELXL-97
_cell_angle_alpha 69.4930(10)
_cell_angle_beta 75.670(2)
_cell_angle_gamma 69.3850(10)
_cell_formula_units_Z 2
_cell_length_a 11.2207(8)
_cell_length_b 11.9968(9)
_cell_length_c 14.8113(12)
_cell_measurement_reflns_used 1187
_cell_measurement_temperature 298(2)
_cell_measurement_theta_max 21.21
_cell_measurement_theta_min 2.238
_cell_volume 1730.2(2)
_computing_cell_refinement 'Bruker SMART'
_computing_data_collection 'Bruker SMART'
_computing_data_reduction 'Bruker SHELXTL'
_computing_molecular_graphics 'Bruker SHELXTL'
_computing_publication_material 'Bruker SHELXTL'
_computing_structure_refinement 'SHELXL-97 (Sheldrick, 1997)'
_computing_structure_solution 'SHELXS-97 (Sheldrick, 1990)'
_diffrn_ambient_temperature 298(2)
_diffrn_measured_fraction_theta_full 0.984
_diffrn_measured_fraction_theta_max 0.984
_diffrn_measurement_device_type 'CCD area detector'
_diffrn_measurement_method 'phi and omega scans'
_diffrn_radiation_monochromator graphite
_diffrn_radiation_source 'fine-focus sealed tube'
_diffrn_radiation_type MoK\a
_diffrn_radiation_wavelength 0.71073
_diffrn_reflns_av_R_equivalents 0.0344
_diffrn_reflns_av_sigmaI/netI 0.1059
_diffrn_reflns_limit_h_max 12
_diffrn_reflns_limit_h_min -13
_diffrn_reflns_limit_k_max 6
_diffrn_reflns_limit_k_min -14
_diffrn_reflns_limit_l_max 15
_diffrn_reflns_limit_l_min -17
_diffrn_reflns_number 8917
_diffrn_reflns_theta_full 25.02
_diffrn_reflns_theta_max 25.02
_diffrn_reflns_theta_min 2.24
_exptl_absorpt_coefficient_mu 0.146
_exptl_absorpt_correction_T_max 0.9827
_exptl_absorpt_correction_T_min 0.0679
_exptl_absorpt_correction_type multi-scan
_exptl_absorpt_process_details sadabs
_exptl_crystal_colour red
_exptl_crystal_density_diffrn 1.345
_exptl_crystal_density_method 'not measured'
_exptl_crystal_description block
_exptl_crystal_F_000 732
_exptl_crystal_size_max 40.00
_exptl_crystal_size_mid 0.18
_exptl_crystal_size_min 0.12
_refine_diff_density_max 0.196
_refine_diff_density_min -0.204
_refine_diff_density_rms 0.043
_refine_ls_extinction_method none
_refine_ls_goodness_of_fit_ref 0.833
_refine_ls_hydrogen_treatment mixed
_refine_ls_matrix_type full
_refine_ls_number_parameters 471
_refine_ls_number_reflns 6035
_refine_ls_number_restraints 0
_refine_ls_restrained_S_all 0.833
_refine_ls_R_factor_all 0.1347
_refine_ls_R_factor_gt 0.0550
_refine_ls_shift/su_max 0.000
_refine_ls_shift/su_mean 0.000
_refine_ls_structure_factor_coef Fsqd
_refine_ls_weighting_details 'calc w=1/[\s^2^(Fo^2^)+(0.0440P)^2^+0.0000P] where P=(Fo^2^+2Fc^2^)/3'
_refine_ls_weighting_scheme calc
_refine_ls_wR_factor_gt 0.1056
_refine_ls_wR_factor_ref 0.1268
_reflns_number_gt 2651
_reflns_number_total 6035
_reflns_threshold_expression >2sigma(I)
_cod_data_source_file ol6b00655_si_003.cif
_cod_data_source_block 150413j
_cod_depositor_comments
;
The following automatic conversions were performed:

'_symmetry_cell_setting' value 'Triclinic' changed to 'triclinic'
according to
/usr/data/users/saulius/crontab/automatic-downloads/rss-feeds/ACS/lib/dictionaries/cif_core.dic
dictionary named 'cif_core.dic' version 2.4.2 from 2011-04-26.

Automatic conversion script
Id: cif_fix_values 4268 2015-11-12 08:31:59Z antanas 

 Adding full bibliography for 1542973--1542974.cif.
;
_cod_original_sg_symbol_H-M P-1
_cod_database_code 1542974

loop_
_symmetry_equiv_pos_as_xyz
'x, y, z'
'-x, -y, -z'

loop_
_atom_site_label
_atom_site_type_symbol
_atom_site_fract_x
_atom_site_fract_y
_atom_site_fract_z
_atom_site_U_iso_or_equiv
_atom_site_adp_type
_atom_site_occupancy
_atom_site_symmetry_multiplicity
_atom_site_calc_flag
_atom_site_refinement_flags
N1 N 0.4486(3) 0.5098(3) 0.34210(18) 0.0568(7) Uani 1 1 d .
N2 N 0.4169(3) 0.4374(3) 0.43633(18) 0.0570(7) Uani 1 1 d .
O5 O 0.6420(2) 0.0701(2) 0.66300(19) 0.0829(8) Uani 1 1 d .
O1 O 0.8431(2) 0.5906(2) -0.03374(17) 0.0791(8) Uani 1 1 d .
O2 O 0.0341(2) 0.2740(2) 0.82490(17) 0.0746(7) Uani 1 1 d .
O3 O 0.1266(2) 1.0130(2) 0.12091(17) 0.0840(8) Uani 1 1 d .
O4 O 0.3587(2) 0.9888(2) 0.09510(16) 0.0769(7) Uani 1 1 d .
S1 S 0.25676(10) 0.93653(9) 0.10698(7) 0.0644(3) Uani 1 1 d .
C1 C 0.3558(3) 0.6086(3) 0.3132(2) 0.0503(8) Uani 1 1 d .
C2 C 0.3796(3) 0.6997(3) 0.2164(2) 0.0489(8) Uani 1 1 d .
C3 C 0.2752(3) 0.8002(3) 0.2073(2) 0.0527(9) Uani 1 1 d .
C4 C 0.1750(3) 0.7796(3) 0.2932(2) 0.0537(9) Uani 1 1 d .
C5 C 0.2246(3) 0.6621(3) 0.3559(2) 0.0519(9) Uani 1 1 d .
C6 C 0.1495(3) 0.6142(3) 0.4407(2) 0.0649(10) Uani 1 1 d .
H6 H 0.1817 0.5354 0.4823 0.078 Uiso 1 1 calc R
C7 C 0.0247(3) 0.6872(4) 0.4616(3) 0.0797(12) Uani 1 1 d .
H7 H -0.0275 0.6564 0.5176 0.096 Uiso 1 1 calc R
C8 C -0.0228(4) 0.8043(4) 0.4009(3) 0.0815(12) Uani 1 1 d .
H8 H -0.1056 0.8525 0.4173 0.098 Uiso 1 1 calc R
C9 C 0.0516(3) 0.8514(4) 0.3153(3) 0.0685(10) Uani 1 1 d .
H9 H 0.0187 0.9300 0.2737 0.082 Uiso 1 1 calc R
C10 C 0.5021(3) 0.6740(3) 0.1508(2) 0.0494(8) Uani 1 1 d .
C11 C 0.5831(3) 0.7474(3) 0.1242(2) 0.0530(9) Uani 1 1 d .
H11 H 0.5598 0.8154 0.1482 0.064 Uiso 1 1 calc R
C12 C 0.6977(3) 0.7231(3) 0.0632(2) 0.0555(9) Uani 1 1 d .
H12 H 0.7509 0.7737 0.0469 0.067 Uiso 1 1 calc R
C13 C 0.7324(3) 0.6247(4) 0.0271(2) 0.0602(10) Uani 1 1 d .
C14 C 0.6539(4) 0.5488(3) 0.0531(2) 0.0713(11) Uani 1 1 d .
H14 H 0.6780 0.4811 0.0287 0.086 Uiso 1 1 calc R
C15 C 0.5400(3) 0.5724(3) 0.1150(2) 0.0635(10) Uani 1 1 d .
H15 H 0.4883 0.5200 0.1328 0.076 Uiso 1 1 calc R
C16 C 0.9304(3) 0.6614(4) -0.0568(3) 0.0887(13) Uani 1 1 d .
H16A H 0.8926 0.7446 -0.0950 0.133 Uiso 1 1 calc R
H16B H 1.0086 0.6238 -0.0932 0.133 Uiso 1 1 calc R
H16C H 0.9491 0.6638 0.0023 0.133 Uiso 1 1 calc R
C17 C 0.5123(3) 0.3452(3) 0.4678(2) 0.0502(8) Uani 1 1 d .
C18 C 0.4978(3) 0.2552(3) 0.5660(2) 0.0531(9) Uani 1 1 d .
C19 C 0.6102(4) 0.1684(3) 0.5748(2) 0.0607(10) Uani 1 1 d .
C20 C 0.7068(3) 0.1909(3) 0.4886(2) 0.0602(9) Uani 1 1 d .
C21 C 0.6478(3) 0.3000(3) 0.4223(2) 0.0529(9) Uani 1 1 d .
C22 C 0.7167(3) 0.3455(3) 0.3340(2) 0.0611(10) Uani 1 1 d .
H22 H 0.6785 0.4186 0.2888 0.073 Uiso 1 1 calc R
C23 C 0.8454(4) 0.2789(4) 0.3141(3) 0.0739(11) Uani 1 1 d .
H23 H 0.8933 0.3082 0.2549 0.089 Uiso 1 1 calc R
C24 C 0.9019(4) 0.1723(4) 0.3796(3) 0.0817(12) Uani 1 1 d .
H24 H 0.9878 0.1299 0.3645 0.098 Uiso 1 1 calc R
C25 C 0.8333(4) 0.1256(4) 0.4688(3) 0.0763(11) Uani 1 1 d .
H25 H 0.8719 0.0524 0.5136 0.092 Uiso 1 1 calc R
C26 C 0.3768(3) 0.2618(3) 0.6342(2) 0.0513(9) Uani 1 1 d .
C27 C 0.2937(3) 0.3742(3) 0.6433(2) 0.0598(10) Uani 1 1 d .
H27 H 0.3158 0.4466 0.6069 0.072 Uiso 1 1 calc R
C28 C 0.1781(3) 0.3827(3) 0.7050(2) 0.0612(10) Uani 1 1 d .
H28 H 0.1224 0.4600 0.7087 0.073 Uiso 1 1 calc R
C29 C 0.1457(4) 0.2747(3) 0.7614(2) 0.0576(9) Uani 1 1 d .
C30 C 0.2291(3) 0.1626(3) 0.7548(2) 0.0604(10) Uani 1 1 d .
H30 H 0.2083 0.0901 0.7933 0.072 Uiso 1 1 calc R
C31 C 0.3435(3) 0.1539(3) 0.6925(2) 0.0594(9) Uani 1 1 d .
H31 H 0.3986 0.0763 0.6892 0.071 Uiso 1 1 calc R
C32 C -0.0642(3) 0.3870(4) 0.8182(3) 0.0864(13) Uani 1 1 d .
H32A H -0.0376 0.4419 0.8377 0.130 Uiso 1 1 calc R
H32B H -0.1406 0.3716 0.8601 0.130 Uiso 1 1 calc R
H32C H -0.0817 0.4248 0.7522 0.130 Uiso 1 1 calc R
C33 C 0.6725(3) -0.0505(4) 0.6546(3) 0.0731(11) Uani 1 1 d .
C34 C 0.7261(4) -0.1451(4) 0.7334(3) 0.0863(13) Uani 1 1 d .
H34 H 0.7428 -0.1267 0.7842 0.104 Uiso 1 1 calc R
C35 C 0.7532(4) -0.2644(5) 0.7333(3) 0.0942(14) Uani 1 1 d .
H35 H 0.7889 -0.3281 0.7855 0.113 Uiso 1 1 calc R
C36 C 0.7305(4) -0.2948(5) 0.6610(4) 0.0993(14) Uani 1 1 d .
H36 H 0.7509 -0.3777 0.6630 0.119 Uiso 1 1 calc R
C37 C 0.6770(4) -0.2016(5) 0.5848(3) 0.0985(14) Uani 1 1 d .
H37 H 0.6591 -0.2215 0.5352 0.118 Uiso 1 1 calc R
C38 C 0.6499(4) -0.0814(4) 0.5802(3) 0.0855(12) Uani 1 1 d .
H38 H 0.6159 -0.0190 0.5268 0.103 Uiso 1 1 calc R
C39 C 0.2754(3) 0.8861(3) 0.0049(2) 0.0537(9) Uani 1 1 d .
C40 C 0.1728(3) 0.8652(3) -0.0147(3) 0.0694(11) Uani 1 1 d .
H40 H 0.0948 0.8763 0.0263 0.083 Uiso 1 1 calc R
C41 C 0.1863(4) 0.8278(4) -0.0954(3) 0.0856(13) Uani 1 1 d .
H41 H 0.1169 0.8151 -0.1099 0.103 Uiso 1 1 calc R
C42 C 0.3019(5) 0.8093(4) -0.1541(3) 0.0882(13) Uani 1 1 d .
H42 H 0.3115 0.7815 -0.2074 0.106 Uiso 1 1 calc R
C43 C 0.4033(4) 0.8312(4) -0.1357(3) 0.0812(12) Uani 1 1 d .
H43 H 0.4810 0.8195 -0.1771 0.097 Uiso 1 1 calc R
C44 C 0.3915(3) 0.8705(3) -0.0559(3) 0.0669(10) Uani 1 1 d .
H44 H 0.4603 0.8862 -0.0434 0.080 Uiso 1 1 calc R

loop_
_atom_site_aniso_label
_atom_site_aniso_U_11
_atom_site_aniso_U_22
_atom_site_aniso_U_33
_atom_site_aniso_U_23
_atom_site_aniso_U_13
_atom_site_aniso_U_12
N1 0.0669(19) 0.0424(17) 0.0457(17) 0.0032(15) -0.0053(14) -0.0155(17)
N2 0.0680(19) 0.0479(18) 0.0420(17) 0.0055(15) -0.0053(14) -0.0217(17)
O5 0.0900(19) 0.0596(18) 0.091(2) -0.0186(17) -0.0163(15) -0.0137(16)
O1 0.0712(17) 0.0680(18) 0.0783(18) -0.0191(15) 0.0153(14) -0.0167(15)
O2 0.0777(17) 0.0611(18) 0.0701(17) -0.0102(14) 0.0080(15) -0.0240(16)
O3 0.0794(17) 0.0541(16) 0.0785(18) -0.0039(14) -0.0042(14) 0.0077(15)
O4 0.0986(18) 0.0554(16) 0.0805(17) 0.0016(14) -0.0240(14) -0.0403(16)
S1 0.0733(7) 0.0431(6) 0.0590(6) -0.0007(5) -0.0100(5) -0.0097(6)
C1 0.061(2) 0.044(2) 0.043(2) -0.0040(18) -0.0047(17) -0.022(2)
C2 0.061(2) 0.038(2) 0.0420(19) -0.0045(16) -0.0053(17) -0.0164(19)
C3 0.061(2) 0.044(2) 0.043(2) -0.0042(17) -0.0082(17) -0.011(2)
C4 0.051(2) 0.055(2) 0.054(2) -0.014(2) -0.0057(18) -0.016(2)
C5 0.056(2) 0.055(2) 0.042(2) -0.0092(18) -0.0039(17) -0.020(2)
C6 0.065(2) 0.065(3) 0.055(2) -0.002(2) -0.0093(19) -0.023(2)
C7 0.053(3) 0.103(4) 0.067(3) -0.012(3) 0.005(2) -0.025(3)
C8 0.061(3) 0.097(4) 0.072(3) -0.021(3) -0.003(2) -0.013(3)
C9 0.064(2) 0.068(3) 0.063(3) -0.013(2) -0.008(2) -0.013(2)
C10 0.060(2) 0.041(2) 0.0373(19) -0.0004(17) -0.0077(16) -0.0141(19)
C11 0.060(2) 0.045(2) 0.046(2) -0.0077(17) -0.0091(18) -0.011(2)
C12 0.056(2) 0.050(2) 0.053(2) -0.0061(19) -0.0062(18) -0.017(2)
C13 0.056(2) 0.052(2) 0.053(2) -0.002(2) -0.0011(18) -0.010(2)
C14 0.087(3) 0.049(2) 0.065(2) -0.021(2) 0.008(2) -0.012(2)
C15 0.076(3) 0.047(2) 0.063(2) -0.012(2) 0.001(2) -0.024(2)
C16 0.075(3) 0.082(3) 0.078(3) -0.007(2) 0.010(2) -0.017(3)
C17 0.062(2) 0.043(2) 0.045(2) -0.0055(18) -0.0105(18) -0.021(2)
C18 0.063(2) 0.043(2) 0.046(2) 0.0003(17) -0.0141(18) -0.016(2)
C19 0.081(3) 0.043(2) 0.051(2) 0.0052(19) -0.021(2) -0.020(2)
C20 0.061(2) 0.059(3) 0.056(2) -0.007(2) -0.010(2) -0.020(2)
C21 0.060(2) 0.046(2) 0.051(2) -0.0062(19) -0.0108(19) -0.020(2)
C22 0.072(3) 0.054(2) 0.054(2) -0.0073(19) -0.0072(19) -0.024(2)
C23 0.073(3) 0.073(3) 0.066(3) -0.016(2) 0.001(2) -0.022(3)
C24 0.065(3) 0.077(3) 0.085(3) -0.015(3) -0.001(2) -0.015(3)
C25 0.064(3) 0.065(3) 0.083(3) -0.003(2) -0.020(2) -0.011(2)
C26 0.062(2) 0.048(2) 0.040(2) -0.0044(18) -0.0085(17) -0.019(2)
C27 0.079(3) 0.051(2) 0.043(2) -0.0025(18) -0.0021(19) -0.027(2)
C28 0.083(3) 0.044(2) 0.051(2) -0.0086(19) -0.009(2) -0.017(2)
C29 0.073(3) 0.051(2) 0.045(2) -0.0056(19) -0.0049(19) -0.024(2)
C30 0.074(3) 0.042(2) 0.057(2) 0.0012(19) -0.008(2) -0.025(2)
C31 0.066(2) 0.046(2) 0.054(2) 0.0006(18) -0.0054(19) -0.019(2)
C32 0.079(3) 0.076(3) 0.085(3) -0.022(3) 0.002(2) -0.011(3)
C33 0.068(3) 0.073(3) 0.079(3) -0.023(3) -0.003(2) -0.026(2)
C34 0.103(3) 0.072(3) 0.079(3) -0.015(3) -0.039(3) -0.009(3)
C35 0.106(3) 0.082(4) 0.084(3) -0.019(3) -0.028(3) -0.011(3)
C36 0.110(4) 0.086(4) 0.093(4) -0.016(3) -0.017(3) -0.024(3)
C37 0.132(4) 0.085(4) 0.099(4) -0.023(3) -0.021(3) -0.057(4)
C38 0.113(3) 0.085(4) 0.070(3) -0.015(3) -0.028(2) -0.040(3)
C39 0.051(2) 0.047(2) 0.052(2) 0.0028(17) -0.0116(18) -0.0143(19)
C40 0.065(3) 0.060(3) 0.069(3) 0.000(2) -0.005(2) -0.023(2)
C41 0.097(4) 0.085(3) 0.086(3) -0.010(3) -0.024(3) -0.047(3)
C42 0.117(4) 0.075(3) 0.076(3) -0.023(3) -0.017(3) -0.028(3)
C43 0.080(3) 0.084(3) 0.055(3) -0.008(2) -0.002(2) -0.012(3)
C44 0.057(2) 0.076(3) 0.052(2) 0.003(2) -0.0132(19) -0.020(2)

loop_
_atom_type_symbol
_atom_type_description
_atom_type_scat_dispersion_real
_atom_type_scat_dispersion_imag
_atom_type_scat_source
C C 0.0033 0.0016 'International Tables Vol C Tables 4.2.6.8 and 6.1.1.4'
H H 0.0000 0.0000 'International Tables Vol C Tables 4.2.6.8 and 6.1.1.4'
N N 0.0061 0.0033 'International Tables Vol C Tables 4.2.6.8 and 6.1.1.4'
O O 0.0106 0.0060 'International Tables Vol C Tables 4.2.6.8 and 6.1.1.4'
S S 0.1246 0.1234 'International Tables Vol C Tables 4.2.6.8 and 6.1.1.4'

loop_
_geom_angle_atom_site_label_1
_geom_angle_atom_site_label_2
_geom_angle_atom_site_label_3
_geom_angle
C1 N1 N2 112.8(3)
C17 N2 N1 112.6(3)
C33 O5 C19 114.2(3)
C13 O1 C16 116.4(3)
C29 O2 C32 118.0(3)
O3 S1 O4 118.21(15)
O3 S1 C39 107.71(16)
O4 S1 C39 108.56(15)
O3 S1 C3 107.31(15)
O4 S1 C3 108.90(15)
C39 S1 C3 105.42(15)
N1 C1 C5 134.9(3)
N1 C1 C2 118.6(3)
C5 C1 C2 106.4(3)
C3 C2 C10 130.9(3)
C3 C2 C1 107.6(3)
C10 C2 C1 121.5(3)
C2 C3 C4 110.2(3)
C2 C3 S1 125.5(2)
C4 C3 S1 124.3(2)
C9 C4 C5 120.7(3)
C9 C4 C3 131.9(3)
C5 C4 C3 107.4(3)
C6 C5 C4 120.5(3)
C6 C5 C1 131.3(3)
C4 C5 C1 108.2(3)
C5 C6 C7 118.2(3)
C5 C6 H6 120.9
C7 C6 H6 120.9
C8 C7 C6 121.1(3)
C8 C7 H7 119.5
C6 C7 H7 119.5
C7 C8 C9 120.7(4)
C7 C8 H8 119.6
C9 C8 H8 119.6
C4 C9 C8 118.8(4)
C4 C9 H9 120.6
C8 C9 H9 120.6
C11 C10 C15 117.8(3)
C11 C10 C2 122.0(3)
C15 C10 C2 120.2(3)
C10 C11 C12 121.9(3)
C10 C11 H11 119.0
C12 C11 H11 119.0
C13 C12 C11 119.6(3)
C13 C12 H12 120.2
C11 C12 H12 120.2
C12 C13 O1 125.4(4)
C12 C13 C14 119.8(3)
O1 C13 C14 114.8(3)
C15 C14 C13 120.5(3)
C15 C14 H14 119.7
C13 C14 H14 119.7
C14 C15 C10 120.3(3)
C14 C15 H15 119.9
C10 C15 H15 119.9
O1 C16 H16A 109.5
O1 C16 H16B 109.5
H16A C16 H16B 109.5
O1 C16 H16C 109.5
H16A C16 H16C 109.5
H16B C16 H16C 109.5
N2 C17 C18 121.0(3)
N2 C17 C21 132.3(3)
C18 C17 C21 106.7(3)
C19 C18 C26 128.8(3)
C19 C18 C17 106.4(3)
C26 C18 C17 124.7(3)
C18 C19 O5 124.5(3)
C18 C19 C20 112.9(3)
O5 C19 C20 122.2(3)
C25 C20 C21 121.7(3)
C25 C20 C19 131.4(4)
C21 C20 C19 106.9(3)
C22 C21 C20 119.9(3)
C22 C21 C17 133.0(3)
C20 C21 C17 107.1(3)
C21 C22 C23 118.2(3)
C21 C22 H22 120.9
C23 C22 H22 120.9
C24 C23 C22 121.3(3)
C24 C23 H23 119.3
C22 C23 H23 119.3
C23 C24 C25 121.0(4)
C23 C24 H24 119.5
C25 C24 H24 119.5
C20 C25 C24 117.9(4)
C20 C25 H25 121.0
C24 C25 H25 121.0
C27 C26 C31 117.9(3)
C27 C26 C18 120.9(3)
C31 C26 C18 121.2(3)
C26 C27 C28 121.9(3)
C26 C27 H27 119.1
C28 C27 H27 119.1
C27 C28 C29 119.5(3)
C27 C28 H28 120.2
C29 C28 H28 120.2
C30 C29 O2 117.4(3)
C30 C29 C28 119.0(3)
O2 C29 C28 123.6(3)
C29 C30 C31 121.6(3)
C29 C30 H30 119.2
C31 C30 H30 119.2
C30 C31 C26 120.1(3)
C30 C31 H31 119.9
C26 C31 H31 119.9
O2 C32 H32A 109.5
O2 C32 H32B 109.5
H32A C32 H32B 109.5
O2 C32 H32C 109.5
H32A C32 H32C 109.5
H32B C32 H32C 109.5
O5 C33 C38 126.6(4)
O5 C33 C34 113.9(4)
C38 C33 C34 119.4(4)
C35 C34 C33 117.8(4)
C35 C34 H34 121.1
C33 C34 H34 121.1
C36 C35 C34 122.9(5)
C36 C35 H35 118.6
C34 C35 H35 118.6
C35 C36 C37 118.8(5)
C35 C36 H36 120.6
C37 C36 H36 120.6
C38 C37 C36 120.9(5)
C38 C37 H37 119.5
C36 C37 H37 119.5
C37 C38 C33 120.2(4)
C37 C38 H38 119.9
C33 C38 H38 119.9
C40 C39 C44 120.6(3)
C40 C39 S1 119.4(3)
C44 C39 S1 120.0(3)
C41 C40 C39 119.6(3)
C41 C40 H40 120.2
C39 C40 H40 120.2
C42 C41 C40 119.7(4)
C42 C41 H41 120.1
C40 C41 H41 120.1
C41 C42 C43 120.9(4)
C41 C42 H42 119.5
C43 C42 H42 119.5
C42 C43 C44 120.3(4)
C42 C43 H43 119.8
C44 C43 H43 119.8
C43 C44 C39 118.8(3)
C43 C44 H44 120.6
C39 C44 H44 120.6

loop_
_geom_bond_atom_site_label_1
_geom_bond_atom_site_label_2
_geom_bond_distance
N1 C1 1.291(4)
N1 N2 1.397(3)
N2 C17 1.280(4)
O5 C33 1.408(4)
O5 C19 1.441(4)
O1 C13 1.367(4)
O1 C16 1.420(4)
O2 C29 1.368(4)
O2 C32 1.404(4)
O3 S1 1.434(2)
O4 S1 1.436(2)
S1 C39 1.757(3)
S1 C3 1.771(3)
C1 C5 1.462(4)
C1 C2 1.497(4)
C2 C3 1.346(4)
C2 C10 1.476(4)
C3 C4 1.488(4)
C4 C9 1.378(4)
C4 C5 1.395(4)
C5 C6 1.389(4)
C6 C7 1.392(4)
C6 H6 0.9300
C7 C8 1.375(5)
C7 H7 0.9300
C8 C9 1.389(4)
C8 H8 0.9300
C9 H9 0.9300
C10 C11 1.379(4)
C10 C15 1.386(4)
C11 C12 1.378(4)
C11 H11 0.9300
C12 C13 1.359(4)
C12 H12 0.9300
C13 C14 1.381(4)
C14 C15 1.379(4)
C14 H14 0.9300
C15 H15 0.9300
C16 H16A 0.9600
C16 H16B 0.9600
C16 H16C 0.9600
C17 C18 1.488(4)
C17 C21 1.492(4)
C18 C19 1.325(4)
C18 C26 1.474(4)
C19 C20 1.469(4)
C20 C25 1.373(4)
C20 C21 1.389(4)
C21 C22 1.380(4)
C22 C23 1.397(4)
C22 H22 0.9300
C23 C24 1.357(5)
C23 H23 0.9300
C24 C25 1.390(5)
C24 H24 0.9300
C25 H25 0.9300
C26 C27 1.373(4)
C26 C31 1.399(4)
C27 C28 1.384(4)
C27 H27 0.9300
C28 C29 1.389(4)
C28 H28 0.9300
C29 C30 1.362(4)
C30 C31 1.377(4)
C30 H30 0.9300
C31 H31 0.9300
C32 H32A 0.9600
C32 H32B 0.9600
C32 H32C 0.9600
C33 C38 1.381(5)
C33 C34 1.396(5)
C34 C35 1.355(5)
C34 H34 0.9300
C35 C36 1.349(5)
C35 H35 0.9300
C36 C37 1.365(6)
C36 H36 0.9300
C37 C38 1.346(5)
C37 H37 0.9300
C38 H38 0.9300
C39 C40 1.376(4)
C39 C44 1.382(4)
C40 C41 1.375(5)
C40 H40 0.9300
C41 C42 1.365(5)
C41 H41 0.9300
C42 C43 1.361(5)
C42 H42 0.9300
C43 C44 1.380(5)
C43 H43 0.9300
C44 H44 0.9300

loop_
_geom_torsion_atom_site_label_1
_geom_torsion_atom_site_label_2
_geom_torsion_atom_site_label_3
_geom_torsion_atom_site_label_4
_geom_torsion
C1 N1 N2 C17 -174.5(3)
N2 N1 C1 C5 -0.5(5)
N2 N1 C1 C2 175.6(3)
N1 C1 C2 C3 -173.1(3)
C5 C1 C2 C3 4.0(4)
N1 C1 C2 C10 5.0(5)
C5 C1 C2 C10 -177.9(3)
C10 C2 C3 C4 179.0(3)
C1 C2 C3 C4 -3.1(4)
C10 C2 C3 S1 0.4(5)
C1 C2 C3 S1 178.3(2)
O3 S1 C3 C2 172.8(3)
O4 S1 C3 C2 -58.1(3)
C39 S1 C3 C2 58.2(3)
O3 S1 C3 C4 -5.6(3)
O4 S1 C3 C4 123.5(3)
C39 S1 C3 C4 -120.2(3)
C2 C3 C4 C9 -176.8(3)
S1 C3 C4 C9 1.9(5)
C2 C3 C4 C5 1.1(4)
S1 C3 C4 C5 179.7(2)
C9 C4 C5 C6 1.5(5)
C3 C4 C5 C6 -176.6(3)
C9 C4 C5 C1 179.7(3)
C3 C4 C5 C1 1.5(4)
N1 C1 C5 C6 -9.1(6)
C2 C1 C5 C6 174.5(3)
N1 C1 C5 C4 173.1(4)
C2 C1 C5 C4 -3.3(4)
C4 C5 C6 C7 -0.9(5)
C1 C5 C6 C7 -178.5(3)
C5 C6 C7 C8 -0.8(6)
C6 C7 C8 C9 1.9(6)
C5 C4 C9 C8 -0.4(5)
C3 C4 C9 C8 177.1(3)
C7 C8 C9 C4 -1.3(6)
C3 C2 C10 C11 60.2(5)
C1 C2 C10 C11 -117.5(3)
C3 C2 C10 C15 -120.9(4)
C1 C2 C10 C15 61.5(4)
C15 C10 C11 C12 0.8(5)
C2 C10 C11 C12 179.8(3)
C10 C11 C12 C13 0.6(5)
C11 C12 C13 O1 -179.9(3)
C11 C12 C13 C14 -1.2(5)
C16 O1 C13 C12 2.9(5)
C16 O1 C13 C14 -175.9(3)
C12 C13 C14 C15 0.5(5)
O1 C13 C14 C15 179.3(3)
C13 C14 C15 C10 0.9(5)
C11 C10 C15 C14 -1.5(5)
C2 C10 C15 C14 179.5(3)
N1 N2 C17 C18 -178.7(3)
N1 N2 C17 C21 -1.8(5)
N2 C17 C18 C19 176.8(3)
C21 C17 C18 C19 -0.9(4)
N2 C17 C18 C26 0.4(5)
C21 C17 C18 C26 -177.2(3)
C26 C18 C19 O5 -10.6(6)
C17 C18 C19 O5 173.2(3)
C26 C18 C19 C20 176.8(3)
C17 C18 C19 C20 0.7(4)
C33 O5 C19 C18 118.7(4)
C33 O5 C19 C20 -69.3(4)
C18 C19 C20 C25 179.1(4)
O5 C19 C20 C25 6.3(6)
C18 C19 C20 C21 -0.1(4)
O5 C19 C20 C21 -172.9(3)
C25 C20 C21 C22 -0.2(5)
C19 C20 C21 C22 179.2(3)
C25 C20 C21 C17 -179.8(3)
C19 C20 C21 C17 -0.4(4)
N2 C17 C21 C22 4.0(6)
C18 C17 C21 C22 -178.7(3)
N2 C17 C21 C20 -176.5(3)
C18 C17 C21 C20 0.8(3)
C20 C21 C22 C23 0.1(5)
C17 C21 C22 C23 179.6(3)
C21 C22 C23 C24 0.0(5)
C22 C23 C24 C25 0.1(6)
C21 C20 C25 C24 0.2(6)
C19 C20 C25 C24 -178.9(4)
C23 C24 C25 C20 -0.2(6)
C19 C18 C26 C27 146.4(4)
C17 C18 C26 C27 -38.1(5)
C19 C18 C26 C31 -33.0(5)
C17 C18 C26 C31 142.5(3)
C31 C26 C27 C28 -2.4(5)
C18 C26 C27 C28 178.2(3)
C26 C27 C28 C29 1.6(5)
C32 O2 C29 C30 -166.9(3)
C32 O2 C29 C28 13.8(5)
C27 C28 C29 C30 0.2(5)
C27 C28 C29 O2 179.5(3)
O2 C29 C30 C31 179.6(3)
C28 C29 C30 C31 -1.1(5)
C29 C30 C31 C26 0.3(5)
C27 C26 C31 C30 1.4(5)
C18 C26 C31 C30 -179.2(3)
C19 O5 C33 C38 -14.1(5)
C19 O5 C33 C34 168.6(3)
O5 C33 C34 C35 177.1(4)
C38 C33 C34 C35 -0.4(6)
C33 C34 C35 C36 0.0(7)
C34 C35 C36 C37 -0.6(7)
C35 C36 C37 C38 1.5(7)
C36 C37 C38 C33 -1.9(7)
O5 C33 C38 C37 -175.8(4)
C34 C33 C38 C37 1.3(6)
O3 S1 C39 C40 -32.8(3)
O4 S1 C39 C40 -161.9(3)
C3 S1 C39 C40 81.6(3)
O3 S1 C39 C44 145.8(3)
O4 S1 C39 C44 16.7(3)
C3 S1 C39 C44 -99.9(3)
C44 C39 C40 C41 0.4(5)
S1 C39 C40 C41 178.9(3)
C39 C40 C41 C42 1.3(6)
C40 C41 C42 C43 -2.1(6)
C41 C42 C43 C44 1.1(6)
C42 C43 C44 C39 0.6(6)
C40 C39 C44 C43 -1.3(5)
S1 C39 C44 C43 -179.8(3)
